data_7126325
loop_
_publ_author_name
'Ernst, Lukas D.'
'Koessler, Konstantin'
'Peter, Andreas'
'Kratzert, Daniel'
'Scherer, Harald'
'Butschke, Burkhard'

_publ_section_title
;
 A heterodinuclear, formal Au<sup>+I</sup>Pt<sup>0</sup> complex with
 weakly bound alkene ligands.
;
_journal_issue 40
_journal_name_full 'Chemical communications (Cambridge, England)'
_journal_page_first 5350
_journal_page_last 5353
_journal_paper_doi 10.1039/d0cc01719a
_journal_volume 56
_journal_year 2020
_chemical_absolute_configuration ad
_chemical_formula_moiety 'C32 H12 B F24, C39 H45 Au P Pt, 3(C H2 Cl2)'
_chemical_formula_sum 'C74 H63 Au B Cl6 F24 P Pt'
_chemical_formula_weight 2054.78
_chemical_properties_physical Heat-sensitive
_space_group_crystal_system triclinic
_space_group_IT_number 1
_space_group_name_Hall 'P 1'
_space_group_name_H-M_alt 'P 1'
_atom_sites_solution_hydrogens geom
_atom_sites_solution_primary direct
_audit_creation_method 'FinalCif by Daniel Kratzert, Freiburg 2019'
_audit_update_record
;
2019-11-16 deposited with the CCDC.	2020-04-02 downloaded from the CCDC.
;
_cell_angle_alpha 82.1010(10)
_cell_angle_beta 88.7640(10)
_cell_angle_gamma 64.2590(10)
_cell_formula_units_Z 1
_cell_length_a 12.7747(6)
_cell_length_b 12.7853(6)
_cell_length_c 13.1193(6)
_cell_measurement_reflns_used 9800
_cell_measurement_temperature 100.0
_cell_measurement_theta_max 30.335
_cell_measurement_theta_min 2.4175
_cell_volume 1910.06(15)
_computing_cell_refinement 'SAINT V8.38A'
_computing_data_collection 'APEX3 v2018.7-2'
_computing_data_reduction 'SAINT V8.38A'
_computing_publication_material 'FinalCif by Daniel Kratzert, Freiburg 2019'
_computing_structure_refinement 'SHELXL-2018/3 (Sheldrick, 2018)'
_computing_structure_solution 'SHELXT 2014/5 (Sheldrick, 2014)'
_diffrn_ambient_temperature 100.0
_diffrn_detector CPAD
_diffrn_detector_area_resol_mean 7.41
_diffrn_detector_type 'Bruker PHOTON III'
_diffrn_measured_fraction_theta_full 1.000
_diffrn_measured_fraction_theta_max 0.997
_diffrn_measurement_device 'three-circle diffractometer'
_diffrn_measurement_device_type 'Bruker D8 VENTURE dual wavelength Mo/Cu'
_diffrn_measurement_method '\w and \f scans'
_diffrn_measurement_specimen_support 'MiTeGen micromount'
_diffrn_radiation_monochromator 'mirror optics'
_diffrn_radiation_type MoK\a
_diffrn_radiation_wavelength 0.71073
_diffrn_reflns_av_R_equivalents 0.0613
_diffrn_reflns_av_unetI/netI 0.0245
_diffrn_reflns_Laue_measured_fraction_full 1.000
_diffrn_reflns_Laue_measured_fraction_max 0.997
_diffrn_reflns_limit_h_max 18
_diffrn_reflns_limit_h_min -18
_diffrn_reflns_limit_k_max 18
_diffrn_reflns_limit_k_min -18
_diffrn_reflns_limit_l_max 18
_diffrn_reflns_limit_l_min -18
_diffrn_reflns_number 289821
_diffrn_reflns_point_group_measured_fraction_full 0.998
_diffrn_reflns_point_group_measured_fraction_max 0.990
_diffrn_reflns_theta_full 25.242
_diffrn_reflns_theta_max 30.592
_diffrn_reflns_theta_min 1.890
_diffrn_source 'microfocus sealed X-ray tube'
_diffrn_source_current 1.4
_diffrn_source_type 'Incoatec I\ms'
_diffrn_source_voltage 50.0
_exptl_absorpt_coefficient_mu 4.079
_exptl_absorpt_correction_T_max 0.7461
_exptl_absorpt_correction_T_min 0.7009
_exptl_absorpt_correction_type multi-scan
_exptl_absorpt_process_details
;
SADABS-2016/2 - Bruker AXS area detector scaling and absorption correction:
Krause, L., Herbst-Irmer, R., Sheldrick G.M. & Stalke D., J. Appl. Cryst. 48
(2015) 3-10
;
_exptl_crystal_colour colourless
_exptl_crystal_density_diffrn 1.786
_exptl_crystal_description block
_exptl_crystal_F_000 1002
_exptl_crystal_recrystallization_method
'The crystals were obtained at -78 \%C from a solution of the compound dissolvedin methylene chloride saturated at -50 \%C.'
_exptl_crystal_size_max 0.050
_exptl_crystal_size_mid 0.050
_exptl_crystal_size_min 0.020
_refine_diff_density_max 1.800
_refine_diff_density_min -0.889
_refine_diff_density_rms 0.086
_refine_ls_abs_structure_details
;
 Flack x determined using 10462 quotients [(I+)-(I-)]/[(I+)+(I-)]
 (Parsons, Flack and Wagner, Acta Cryst. B69 (2013) 249-259).
;
_refine_ls_abs_structure_Flack -0.0146(10)
_refine_ls_extinction_method none
_refine_ls_goodness_of_fit_ref 1.045
_refine_ls_hydrogen_treatment constr
_refine_ls_matrix_type full
_refine_ls_number_parameters 1171
_refine_ls_number_reflns 23248
_refine_ls_number_restraints 872
_refine_ls_restrained_S_all 1.049
_refine_ls_R_factor_all 0.0250
_refine_ls_R_factor_gt 0.0230
_refine_ls_shift/su_max 0.009
_refine_ls_shift/su_mean 0.000
_refine_ls_structure_factor_coef Fsqd
_refine_ls_weighting_details 'w=1/[\s^2^(Fo^2^)+(0.0310P)^2^+0.9218P] where P=(Fo^2^+2Fc^2^)/3'
_refine_ls_weighting_scheme calc
_refine_ls_wR_factor_gt 0.0560
_refine_ls_wR_factor_ref 0.0568
_reflns_Friedel_coverage 0.985
_reflns_Friedel_fraction_full 0.996
_reflns_Friedel_fraction_max 0.983
_reflns_number_gt 22147
_reflns_number_total 23248
_reflns_threshold_expression 'I > 2\s(I)'
_cod_data_source_file d0cc01719a2.cif
_cod_data_source_block BB_LDE21_0m_b
_cod_depositor_comments 'Adding full bibliography for 7126324--7126326.cif.'
_cod_database_code 7126325
_shelx_shelxl_version_number 2018/3
_shelx_space_group_comment
;
The symmetry employed for this shelxl refinement is uniquely defined
by the following loop, which should always be used as a source of
symmetry information in preference to the above space-group names.
They are only intended as comments.
;
_shelx_estimated_absorpt_t_min 0.822
_shelx_estimated_absorpt_t_max 0.923
_olex2_diffrn_ambient_temperature_device 'Oxford Cryostream 800'

loop_
_space_group_symop_operation_xyz
'x, y, z'

loop_
_atom_site_label
_atom_site_type_symbol
_atom_site_fract_x
_atom_site_fract_y
_atom_site_fract_z
_atom_site_U_iso_or_equiv
_atom_site_adp_type
_atom_site_occupancy
_atom_site_site_symmetry_order
_atom_site_calc_flag
_atom_site_refinement_flags_posn
_atom_site_refinement_flags_adp
_atom_site_refinement_flags_occupancy
_atom_site_disorder_assembly
_atom_site_disorder_group
Au1 Au 1.25337(2) 0.73096(2) 0.29046(2) 0.02554(5) Uani 1 1 d . . . . .
B1 B 0.8047(3) 0.2049(3) 0.7324(3) 0.0156(7) Uani 1 1 d . . . . .
Pt1 Pt 1.16734(2) 0.61900(2) 0.19746(2) 0.02147(4) Uani 1 1 d . . . . .
P1 P 1.33821(10) 0.83283(10) 0.34926(8) 0.0235(2) Uani 1 1 d . . . . .
C1 C 0.8303(4) 0.0848(4) 1.1255(3) 0.0256(8) Uani 1 1 d . . . . .
C2 C 0.5988(4) 0.5065(4) 0.9787(3) 0.0366(10) Uani 1 1 d D U . . .
F1B F 0.5765(13) 0.5252(18) 1.0726(7) 0.054(4) Uani 0.604(4) 1 d D U P A 1
F2B F 0.4879(6) 0.5419(7) 0.9314(7) 0.055(2) Uani 0.604(4) 1 d D U P A 1
F3B F 0.6358(8) 0.5806(7) 0.9294(7) 0.048(2) Uani 0.604(4) 1 d D U P A 1
F4B F 0.550(3) 0.525(5) 1.0682(17) 0.037(5) Uani 0.214(4) 1 d D U P A 2
F5B F 0.5169(18) 0.5676(18) 0.9066(13) 0.048(4) Uani 0.214(4) 1 d D U P A 2
F6B F 0.6692(18) 0.5621(18) 0.972(2) 0.056(5) Uani 0.214(4) 1 d D U P A 2
F7B F 0.5006(16) 0.5239(16) 1.018(2) 0.057(5) Uani 0.181(4) 1 d D U P A 3
F8B F 0.592(2) 0.590(2) 0.9073(18) 0.047(6) Uani 0.181(4) 1 d D U P A 3
F9B F 0.654(2) 0.5288(16) 1.0611(16) 0.060(5) Uani 0.181(4) 1 d D U P A 3
C3 C 0.3733(4) 0.4365(5) 0.6138(4) 0.0386(12) Uani 1 1 d . . . . .
C4 C 0.6774(4) 0.4185(4) 0.3624(3) 0.0259(8) Uani 1 1 d D U . . .
F1A F 0.7874(11) 0.396(2) 0.3495(16) 0.044(5) Uani 0.31(3) 1 d D U P B 1
F2A F 0.623(2) 0.5321(13) 0.3220(19) 0.047(5) Uani 0.31(3) 1 d D U P B 1
F3A F 0.651(3) 0.362(3) 0.2938(12) 0.049(5) Uani 0.31(3) 1 d D U P B 1
F4A F 0.5942(7) 0.5103(9) 0.3080(7) 0.044(2) Uani 0.69(3) 1 d D U P B 2
F5A F 0.7086(14) 0.3270(7) 0.3109(7) 0.055(3) Uani 0.69(3) 1 d D U P B 2
F6A F 0.7710(9) 0.4390(13) 0.3652(8) 0.050(2) Uani 0.69(3) 1 d D U P B 2
C5 C 1.0161(4) 0.4720(4) 0.6586(4) 0.0291(9) Uani 1 1 d . . . . .
C6 C 1.2516(4) 0.0423(4) 0.7608(4) 0.0338(10) Uani 1 1 d . . . . .
C7 C 1.0003(4) -0.1584(4) 0.5482(3) 0.0274(8) Uani 1 1 d D U . . .
F1C F 1.0358(5) -0.2729(3) 0.5600(4) 0.0553(14) Uani 0.882(7) 1 d D U P C 1
F2C F 1.0962(3) -0.1421(4) 0.5502(4) 0.0581(15) Uani 0.882(7) 1 d D U P C 1
F3C F 0.9585(4) -0.1154(4) 0.4520(3) 0.0566(14) Uani 0.882(7) 1 d D U P C 1
F4C F 1.016(3) -0.092(2) 0.4774(19) 0.044(6) Uani 0.118(7) 1 d D U P C 2
F5C F 0.962(3) -0.227(3) 0.510(3) 0.053(7) Uani 0.118(7) 1 d D U P C 2
F6C F 1.1023(17) -0.230(3) 0.5939(19) 0.052(7) Uani 0.118(7) 1 d D U P C 2
C8 C 0.7189(4) -0.1556(4) 0.8192(3) 0.0277(8) Uani 1 1 d . . . . .
F1 F 0.8068(4) 0.1236(3) 1.2159(2) 0.0606(11) Uani 1 1 d . . . . .
F2 F 0.9454(3) 0.0232(3) 1.1261(2) 0.0430(7) Uani 1 1 d . . . . .
F3 F 0.7891(3) 0.0061(3) 1.1238(3) 0.0555(10) Uani 1 1 d . . . . .
F7 F 0.3426(3) 0.3500(4) 0.6154(4) 0.0679(12) Uani 1 1 d . . . . .
F8 F 0.3511(3) 0.4735(4) 0.7063(3) 0.0588(11) Uani 1 1 d . . . . .
F9 F 0.2993(2) 0.5255(3) 0.5468(3) 0.0445(8) Uani 1 1 d . . . . .
F13 F 0.9079(2) 0.5571(2) 0.6467(3) 0.0415(7) Uani 1 1 d . . . . .
F14 F 1.0680(3) 0.4794(3) 0.5696(3) 0.0557(10) Uani 1 1 d . . . . .
F15 F 1.0725(3) 0.4991(3) 0.7257(3) 0.0607(11) Uani 1 1 d . . . . .
F16 F 1.2585(3) -0.0506(3) 0.7204(3) 0.0556(10) Uani 1 1 d . . . . .
F17 F 1.2703(3) 0.0086(3) 0.8624(3) 0.0617(10) Uani 1 1 d . . . . .
F18 F 1.3403(3) 0.0618(3) 0.7274(4) 0.0603(11) Uani 1 1 d . . . . .
F22 F 0.6085(3) -0.0825(3) 0.8313(3) 0.0436(7) Uani 1 1 d . . . . .
F23 F 0.7662(3) -0.1966(3) 0.9154(2) 0.0493(8) Uani 1 1 d . . . . .
F24 F 0.7200(4) -0.2469(3) 0.7812(3) 0.0621(12) Uani 1 1 d . . . . .
C1_1 C 1.0436(4) 0.7767(4) -0.0179(3) 0.0314(9) Uani 1 1 d . . . . .
H1_1 H 0.958895 0.819959 -0.005491 0.038 Uiso 1 1 calc R U . . .
C2_1 C 1.1264(4) 0.7645(4) 0.0672(3) 0.0256(8) Uani 1 1 d . . . . .
H2_1 H 1.128500 0.837976 0.082775 0.031 Uiso 1 1 calc R U . . .
C3_1 C 1.2337(4) 0.6706(4) 0.0507(3) 0.0259(8) Uani 1 1 d . . . . .
H3_1 H 1.305441 0.683109 0.054717 0.031 Uiso 1 1 calc R U . . .
C4_1 C 1.2143(5) 0.6237(4) -0.0437(4) 0.0343(10) Uani 1 1 d . . . . .
H4_1 H 1.270493 0.541718 -0.051847 0.041 Uiso 1 1 calc R U . . .
C5_1 C 1.2040(5) 0.7217(5) -0.1338(4) 0.0373(11) Uani 1 1 d . . . . .
H5A_1 H 1.269693 0.742697 -0.130527 0.045 Uiso 1 1 calc R U . . .
H5B_1 H 1.201441 0.696792 -0.201539 0.045 Uiso 1 1 calc R U . . .
C6_1 C 1.0875(5) 0.8252(5) -0.1146(4) 0.0385(11) Uani 1 1 d . . . . .
H6A_1 H 1.099725 0.893868 -0.102479 0.046 Uiso 1 1 calc R U . . .
H6B_1 H 1.031639 0.848465 -0.173990 0.046 Uiso 1 1 calc R U . . .
C7_1 C 1.0860(5) 0.6482(5) -0.0366(4) 0.0383(11) Uani 1 1 d . . . . .
H7A_1 H 1.072201 0.598618 0.021976 0.046 Uiso 1 1 calc R U . . .
H7B_1 H 1.052681 0.641340 -0.101425 0.046 Uiso 1 1 calc R U . . .
C1_2 C 1.3739(5) 0.3740(4) 0.1555(5) 0.0425(12) Uani 1 1 d . . . . .
H1_2 H 1.399075 0.387142 0.084047 0.051 Uiso 1 1 calc R U . . .
C2_2 C 1.3451(4) 0.4734(4) 0.2188(4) 0.0301(9) Uani 1 1 d . . . . .
H2_2 H 1.409867 0.492392 0.237177 0.036 Uiso 1 1 calc R U . . .
C3_2 C 1.2765(4) 0.4568(4) 0.2986(4) 0.0336(10) Uani 1 1 d . . . . .
H3_2 H 1.296328 0.463337 0.370042 0.040 Uiso 1 1 calc R U . . .
C4_2 C 1.2627(6) 0.3479(4) 0.2820(5) 0.0487(14) Uani 1 1 d . . . . .
H4_2 H 1.194985 0.338873 0.314382 0.058 Uiso 1 1 calc R U . . .
C5_2 C 1.3847(7) 0.2463(5) 0.3134(7) 0.070(2) Uani 1 1 d . . . . .
H5A_2 H 1.383791 0.168964 0.315678 0.084 Uiso 1 1 calc R U . . .
H5B_2 H 1.412483 0.251797 0.381439 0.084 Uiso 1 1 calc R U . . .
C6_2 C 1.4614(6) 0.2657(5) 0.2264(6) 0.0626(19) Uani 1 1 d . . . . .
H6A_2 H 1.523793 0.281388 0.254220 0.075 Uiso 1 1 calc R U . . .
H6B_2 H 1.496906 0.196757 0.189346 0.075 Uiso 1 1 calc R U . . .
C7_2 C 1.2663(7) 0.3545(6) 0.1636(7) 0.0552(19) Uani 1 1 d . . . . .
H7A_2 H 1.276954 0.280501 0.139726 0.066 Uiso 1 1 calc R U . . .
H7B_2 H 1.197472 0.421283 0.127597 0.066 Uiso 1 1 calc R U . . .
C1_3 C 0.9793(6) 0.5640(6) 0.3315(5) 0.0419(14) Uani 1 1 d . . . . .
H1_3 H 1.021910 0.482672 0.369158 0.050 Uiso 1 1 calc R U . . .
C2_3 C 1.0450(4) 0.6387(4) 0.3232(3) 0.0303(9) Uani 1 1 d . . . . .
H2_3 H 1.063976 0.660138 0.388514 0.036 Uiso 1 1 calc R U . . .
C3_3 C 0.9893(4) 0.7305(4) 0.2418(4) 0.0323(9) Uani 1 1 d . . . . .
H3_3 H 0.971122 0.812163 0.253615 0.039 Uiso 1 1 calc R U . . .
C4_3 C 0.8916(5) 0.7084(6) 0.2000(4) 0.0470(14) Uani 1 1 d . . . . .
H4_3 H 0.860946 0.746684 0.128369 0.056 Uiso 1 1 calc R U . . .
C5_3 C 0.8017(5) 0.7377(8) 0.2859(5) 0.0605(18) Uani 1 1 d . . . . .
H5A_3 H 0.783456 0.815571 0.305586 0.073 Uiso 1 1 calc R U . . .
H5B_3 H 0.728709 0.736775 0.263068 0.073 Uiso 1 1 calc R U . . .
C6_3 C 0.8627(6) 0.6402(6) 0.3752(5) 0.0544(16) Uani 1 1 d . . . . .
H6A_3 H 0.817545 0.594763 0.394933 0.065 Uiso 1 1 calc R U . . .
H6B_3 H 0.874594 0.672418 0.436053 0.065 Uiso 1 1 calc R U . . .
C7_3 C 0.9433(6) 0.5722(7) 0.2200(5) 0.0514(16) Uani 1 1 d . . . . .
H7A_3 H 0.884300 0.542695 0.212690 0.062 Uiso 1 1 calc R U . . .
H7B_3 H 1.010216 0.533771 0.177036 0.062 Uiso 1 1 calc R U . . .
C1_4 C 1.4334(3) 0.7607(4) 0.4633(3) 0.0233(7) Uani 1 1 d . . . . .
C2_4 C 1.5527(5) 0.7246(6) 0.4624(4) 0.0482(14) Uani 1 1 d . . . . .
H2_4 H 1.588029 0.736271 0.400183 0.058 Uiso 1 1 calc R U . . .
C3_4 C 1.6216(5) 0.6701(7) 0.5547(5) 0.0534(16) Uani 1 1 d . . . . .
H3_4 H 1.703464 0.643812 0.553807 0.064 Uiso 1 1 calc R U . . .
C4_4 C 1.5726(5) 0.6554(4) 0.6423(4) 0.0370(10) Uani 1 1 d . . . . .
H4_4 H 1.619146 0.623080 0.704411 0.044 Uiso 1 1 calc R U . . .
C5_4 C 1.4544(4) 0.6868(5) 0.6444(4) 0.0386(11) Uani 1 1 d . . . . .
H5_4 H 1.420467 0.672871 0.706841 0.046 Uiso 1 1 calc R U . . .
C6_4 C 1.3860(4) 0.7387(5) 0.5547(4) 0.0399(12) Uani 1 1 d . . . . .
H6_4 H 1.305035 0.759518 0.555942 0.048 Uiso 1 1 calc R U . . .
C1_5 C 1.4268(4) 0.8629(4) 0.2493(3) 0.0305(9) Uani 1 1 d . . . . .
C2_5 C 1.4579(7) 0.8005(7) 0.1691(6) 0.0500(18) Uani 1 1 d . . . . .
H2_5 H 1.432853 0.741195 0.164997 0.060 Uiso 1 1 calc R U . . .
C3_5 C 1.5265(7) 0.8223(7) 0.0921(5) 0.0557(17) Uani 1 1 d . . . . .
H3_5 H 1.546592 0.778492 0.035956 0.067 Uiso 1 1 calc R U . . .
C4_5 C 1.5642(6) 0.9048(5) 0.0970(5) 0.0531(16) Uani 1 1 d . . . . .
H4_5 H 1.602126 0.926507 0.040721 0.064 Uiso 1 1 calc R U . . .
C5_5 C 1.5467(7) 0.9577(6) 0.1855(6) 0.0593(18) Uani 1 1 d . . . . .
H5_5 H 1.581948 1.007990 0.194034 0.071 Uiso 1 1 calc R U . . .
C6_5 C 1.4781(6) 0.9371(6) 0.2612(5) 0.0491(15) Uani 1 1 d . . . . .
H6_5 H 1.465882 0.973769 0.321438 0.059 Uiso 1 1 calc R U . . .
C1_6 C 1.2344(4) 0.9741(4) 0.3813(3) 0.0241(8) Uani 1 1 d . . . . .
C2_6 C 1.2651(4) 1.0330(4) 0.4482(3) 0.0291(9) Uani 1 1 d . . . . .
H2_6 H 1.340653 0.997323 0.480546 0.035 Uiso 1 1 calc R U . . .
C3_6 C 1.1866(5) 1.1428(4) 0.4680(4) 0.0341(10) Uani 1 1 d . . . . .
H3_6 H 1.209116 1.183249 0.512016 0.041 Uiso 1 1 calc R U . . .
C4_6 C 1.0741(5) 1.1942(4) 0.4233(4) 0.0377(11) Uani 1 1 d . . . . .
H4_6 H 1.019053 1.268297 0.438853 0.045 Uiso 1 1 calc R U . . .
C5_6 C 1.0434(5) 1.1373(5) 0.3568(5) 0.0444(13) Uani 1 1 d . . . . .
H5_6 H 0.967379 1.172839 0.325286 0.053 Uiso 1 1 calc R U . . .
C6_6 C 1.1238(5) 1.0266(5) 0.3350(5) 0.0377(12) Uani 1 1 d . . . . .
H6_6 H 1.102240 0.987816 0.288562 0.045 Uiso 1 1 calc R U . . .
C1_7 C 0.7678(3) 0.2357(3) 0.8487(3) 0.0163(6) Uani 1 1 d . . . . .
C2_7 C 0.8105(3) 0.1525(3) 0.9368(3) 0.0172(6) Uani 1 1 d . . . . .
H2_7 H 0.859523 0.073407 0.928804 0.021 Uiso 1 1 calc R U . . .
C3_7 C 0.7842(3) 0.1808(3) 1.0359(3) 0.0184(7) Uani 1 1 d . . . . .
C4_7 C 0.7146(4) 0.2969(4) 1.0520(3) 0.0228(9) Uani 1 1 d . . . . .
H4_7 H 0.696262 0.316716 1.119462 0.027 Uiso 1 1 calc R U . . .
C5_7 C 0.6739(3) 0.3811(3) 0.9663(3) 0.0219(7) Uani 1 1 d D U . . .
C6_7 C 0.6984(3) 0.3521(3) 0.8673(3) 0.0200(7) Uani 1 1 d . . . . .
H6_7 H 0.667489 0.412542 0.810185 0.024 Uiso 1 1 calc R U . . .
C1_8 C 0.7033(3) 0.2913(3) 0.6451(3) 0.0171(6) Uani 1 1 d . . . . .
C2_8 C 0.5845(3) 0.3301(4) 0.6638(3) 0.0208(7) Uani 1 1 d . . . . .
H2_8 H 0.562312 0.308658 0.730020 0.025 Uiso 1 1 calc R U . . .
C3_8 C 0.4981(3) 0.3991(4) 0.5881(3) 0.0233(7) Uani 1 1 d . . . . .
C4_8 C 0.5265(3) 0.4305(3) 0.4896(3) 0.0219(7) Uani 1 1 d . . . . .
H4_8 H 0.467838 0.477817 0.437894 0.026 Uiso 1 1 calc R U . . .
C5_8 C 0.6435(3) 0.3904(3) 0.4692(3) 0.0193(7) Uani 1 1 d D U . . .
C6_8 C 0.7297(3) 0.3226(3) 0.5448(3) 0.0176(6) Uani 1 1 d . . . . .
H6_8 H 0.808930 0.296630 0.527926 0.021 Uiso 1 1 calc R U . . .
C1_9 C 0.9246(3) 0.2231(3) 0.7182(3) 0.0159(6) Uani 1 1 d . . . . .
C2_9 C 0.9212(3) 0.3350(3) 0.6920(3) 0.0178(6) Uani 1 1 d . . . . .
H2_9 H 0.848040 0.401000 0.676738 0.021 Uiso 1 1 calc R U . . .
C3_9 C 1.0216(3) 0.3522(3) 0.6877(3) 0.0194(7) Uani 1 1 d . . . . .
C4_9 C 1.1306(3) 0.2583(3) 0.7086(3) 0.0205(7) Uani 1 1 d . . . . .
H4_9 H 1.199339 0.269677 0.704456 0.025 Uiso 1 1 calc R U . . .
C5_9 C 1.1358(3) 0.1465(3) 0.7359(3) 0.0210(7) Uani 1 1 d . . . . .
C6_9 C 1.0354(3) 0.1300(3) 0.7409(3) 0.0190(7) Uani 1 1 d . . . . .
H6_9 H 1.041954 0.052952 0.760287 0.023 Uiso 1 1 calc R U . . .
C1_10 C 0.8267(3) 0.0723(3) 0.7180(3) 0.0163(6) Uani 1 1 d . . . . .
C2_10 C 0.9002(3) 0.0124(3) 0.6430(3) 0.0177(6) Uani 1 1 d . . . . .
H2_10 H 0.940372 0.049309 0.602145 0.021 Uiso 1 1 calc R U . . .
C3_10 C 0.9166(3) -0.0983(3) 0.6264(3) 0.0197(7) Uani 1 1 d D U . . .
C4_10 C 0.8581(4) -0.1554(3) 0.6827(3) 0.0218(7) Uani 1 1 d . . . . .
H4_10 H 0.869363 -0.231477 0.671761 0.026 Uiso 1 1 calc R U . . .
C5_10 C 0.7825(3) -0.0968(3) 0.7554(3) 0.0210(7) Uani 1 1 d . . . . .
C6_10 C 0.7674(3) 0.0137(3) 0.7731(3) 0.0193(7) Uani 1 1 d . . . . .
H6_10 H 0.715529 0.050621 0.823871 0.023 Uiso 1 1 calc R U . . .
Cl1_11 Cl 0.52709(11) 0.19004(13) 0.94947(11) 0.0430(3) Uani 1 1 d D . . . .
Cl2_11 Cl 0.27784(12) 0.30890(14) 0.90264(12) 0.0486(3) Uani 1 1 d D . . . .
C1_11 C 0.4004(5) 0.1743(6) 0.9328(10) 0.092(4) Uani 1 1 d D . . . .
H1A_11 H 0.387370 0.131433 0.996841 0.110 Uiso 1 1 calc R U . . .
H1B_11 H 0.410303 0.126528 0.876846 0.110 Uiso 1 1 calc R U . . .
Cl1_12 Cl 1.5137(2) 0.0716(3) 0.5871(2) 0.0575(9) Uani 0.545(4) 1 d D . P D 1
Cl2_12 Cl 1.6666(3) 0.0033(4) 0.4179(3) 0.0671(12) Uani 0.545(4) 1 d D . P D 1
C1_12 C 1.623(2) 0.093(2) 0.5154(16) 0.038(3) Uani 0.545(4) 1 d D U P D 1
H1A_12 H 1.592539 0.176035 0.484278 0.046 Uiso 0.545(4) 1 calc R U P D 1
H1B_12 H 1.690332 0.074199 0.561761 0.046 Uiso 0.545(4) 1 calc R U P D 1
Cl1_13 Cl 1.5830(4) -0.0495(4) 0.5411(3) 0.0707(14) Uani 0.455(4) 1 d D . P D 2
Cl2_13 Cl 1.6840(4) 0.0836(4) 0.4153(3) 0.0607(13) Uani 0.455(4) 1 d D . P D 2
C1_13 C 1.606(3) 0.0772(19) 0.5265(16) 0.043(4) Uani 0.455(4) 1 d D U P D 2
H1A_13 H 1.649645 0.077043 0.587857 0.052 Uiso 0.455(4) 1 calc R U P D 2
H1B_13 H 1.529792 0.147427 0.520895 0.052 Uiso 0.455(4) 1 calc R U P D 2
Cl1_14 Cl 0.9328(5) 1.4635(4) -0.0502(3) 0.0809(13) Uani 0.556(4) 1 d D . P E 1
Cl2_14 Cl 1.0365(6) 1.2540(7) 0.0993(4) 0.093(2) Uani 0.556(4) 1 d D U P E 1
C1_14 C 0.9952(14) 1.3100(9) -0.0306(7) 0.051(3) Uani 0.556(4) 1 d D U P E 1
H1A_14 H 1.064255 1.279191 -0.072984 0.062 Uiso 0.556(4) 1 calc R U P E 1
H1B_14 H 0.938460 1.283264 -0.053123 0.062 Uiso 0.556(4) 1 calc R U P E 1
Cl1_15 Cl 0.9918(9) 1.3252(13) 0.0742(10) 0.082(3) Uani 0.270(4) 1 d D U P F 2
Cl2_15 Cl 1.1839(8) 1.0934(9) 0.0741(6) 0.067(2) Uani 0.270(4) 1 d D U P F 2
C1_15 C 1.0651(14) 1.2091(14) 0.0016(14) 0.058(5) Uani 0.270(4) 1 d D U P F 2
H1A_15 H 1.010269 1.179384 -0.019453 0.069 Uiso 0.270(4) 1 calc R U P F 2
H1B_15 H 1.093497 1.238608 -0.061494 0.069 Uiso 0.270(4) 1 calc R U P F 2
Cl1_16 Cl 0.9660(14) 1.3984(17) 0.026(2) 0.102(6) Uani 0.174(4) 1 d D U P G 3
Cl2_16 Cl 1.1213(17) 1.1494(16) 0.0479(13) 0.087(4) Uani 0.174(4) 1 d D U P G 3
C1_16 C 1.021(5) 1.272(2) -0.035(3) 0.060(7) Uani 0.174(4) 1 d D U P G 3
H1A_16 H 1.059622 1.285203 -0.097827 0.072 Uiso 0.174(4) 1 calc R U P G 3
H1B_16 H 0.955826 1.255497 -0.054852 0.072 Uiso 0.174(4) 1 calc R U P G 3

loop_
_atom_site_aniso_label
_atom_site_aniso_U_11
_atom_site_aniso_U_22
_atom_site_aniso_U_33
_atom_site_aniso_U_23
_atom_site_aniso_U_13
_atom_site_aniso_U_12
Au1 0.03416(10) 0.02326(9) 0.02394(10) -0.00414(8) -0.00096(8) -0.01656(8)
B1 0.0176(16) 0.0178(17) 0.0128(16) -0.0051(13) 0.0031(13) -0.0083(14)
Pt1 0.02627(8) 0.02168(9) 0.01772(8) -0.00312(7) -0.00061(6) -0.01143(7)
P1 0.0322(5) 0.0244(5) 0.0196(4) -0.0048(4) 0.0031(4) -0.0173(4)
C1 0.0285(19) 0.029(2) 0.0162(17) -0.0032(14) -0.0002(14) -0.0094(16)
C2 0.049(2) 0.0204(17) 0.0270(19) -0.0075(15) 0.0130(17) -0.0017(16)
F1B 0.082(9) 0.031(4) 0.025(2) -0.015(3) 0.020(4) 0.000(7)
F2B 0.039(3) 0.033(4) 0.064(5) -0.013(3) 0.000(3) 0.012(2)
F3B 0.065(6) 0.015(3) 0.048(5) 0.001(3) 0.015(4) -0.005(4)
F4B 0.035(9) 0.031(9) 0.024(5) -0.010(6) 0.009(5) 0.008(7)
F5B 0.065(9) 0.023(8) 0.024(5) -0.004(5) 0.006(6) 0.011(6)
F6B 0.060(8) 0.015(7) 0.083(14) -0.007(9) 0.020(8) -0.007(7)
F7B 0.050(6) 0.023(7) 0.068(12) -0.006(8) 0.029(7) 0.009(6)
F8B 0.060(13) 0.015(5) 0.033(7) -0.002(5) 0.019(8) 0.013(8)
F9B 0.090(11) 0.020(7) 0.048(8) -0.019(7) -0.010(8) 0.000(8)
C3 0.0189(18) 0.054(3) 0.033(2) 0.005(2) 0.0006(16) -0.010(2)
C4 0.0291(18) 0.0278(19) 0.0188(17) -0.0012(14) 0.0005(14) -0.0112(16)
F1A 0.026(4) 0.063(11) 0.020(6) 0.014(6) 0.005(4) -0.002(5)
F2A 0.050(10) 0.030(5) 0.040(9) 0.011(5) 0.014(7) -0.002(5)
F3A 0.091(12) 0.069(11) 0.016(5) -0.021(6) 0.017(7) -0.057(10)
F4A 0.036(3) 0.053(4) 0.022(2) 0.016(3) -0.003(2) -0.008(3)
F5A 0.090(7) 0.046(3) 0.027(3) -0.017(3) 0.021(4) -0.025(4)
F6A 0.049(4) 0.081(7) 0.033(4) 0.010(4) 0.005(3) -0.045(4)
C5 0.0247(18) 0.0219(19) 0.042(2) 0.0021(17) -0.0036(17) -0.0127(16)
C6 0.0182(18) 0.025(2) 0.053(3) 0.0003(19) -0.0072(18) -0.0055(16)
C7 0.0318(19) 0.0249(18) 0.0275(18) -0.0140(15) 0.0124(15) -0.0118(15)
F1C 0.081(3) 0.0213(15) 0.055(3) -0.0171(15) 0.041(2) -0.0131(17)
F2C 0.0363(19) 0.075(3) 0.079(3) -0.052(3) 0.033(2) -0.029(2)
F3C 0.055(2) 0.067(3) 0.0218(16) -0.0104(16) 0.0117(15) -0.001(2)
F4C 0.054(13) 0.042(9) 0.033(9) -0.013(6) 0.031(8) -0.017(8)
F5C 0.063(14) 0.061(13) 0.060(14) -0.053(11) 0.035(10) -0.039(11)
F6C 0.030(6) 0.060(14) 0.044(11) -0.014(8) 0.015(6) 0.003(7)
C8 0.036(2) 0.028(2) 0.027(2) -0.0087(16) 0.0112(17) -0.0205(17)
F1 0.088(3) 0.0426(18) 0.0147(13) -0.0034(12) 0.0002(14) 0.0047(17)
F2 0.0318(14) 0.0379(16) 0.0412(17) 0.0109(13) -0.0060(12) -0.0029(12)
F3 0.072(2) 0.056(2) 0.049(2) 0.0268(17) -0.0199(18) -0.046(2)
F7 0.0281(15) 0.061(2) 0.116(4) 0.005(2) 0.0077(19) -0.0266(16)
F8 0.0246(14) 0.099(3) 0.0327(16) -0.0057(17) 0.0093(12) -0.0097(16)
F9 0.0195(12) 0.060(2) 0.0370(16) 0.0036(14) -0.0017(11) -0.0040(12)
F13 0.0287(13) 0.0161(12) 0.076(2) 0.0019(13) -0.0024(14) -0.0084(10)
F14 0.058(2) 0.0373(17) 0.067(2) 0.0100(16) 0.0211(18) -0.0225(16)
F15 0.069(2) 0.0335(16) 0.089(3) 0.0018(17) -0.036(2) -0.0327(17)
F16 0.0319(15) 0.0253(14) 0.097(3) -0.0196(17) -0.0094(17) 0.0025(12)
F17 0.0477(19) 0.051(2) 0.060(2) 0.0159(17) -0.0268(17) -0.0030(16)
F18 0.0180(13) 0.0367(17) 0.117(4) -0.001(2) 0.0047(17) -0.0066(12)
F22 0.0311(14) 0.0489(18) 0.0547(19) -0.0010(15) 0.0133(13) -0.0232(13)
F23 0.0524(19) 0.069(2) 0.0346(16) 0.0155(15) 0.0003(14) -0.0399(18)
F24 0.105(3) 0.064(2) 0.062(2) -0.0378(19) 0.048(2) -0.072(2)
C1_1 0.028(2) 0.036(2) 0.026(2) 0.0038(17) -0.0053(16) -0.0118(18)
C2_1 0.0286(19) 0.0212(18) 0.0244(19) -0.0010(15) 0.0008(15) -0.0089(15)
C3_1 0.0266(18) 0.0248(19) 0.0241(19) 0.0003(15) 0.0003(15) -0.0102(16)
C4_1 0.045(3) 0.027(2) 0.027(2) -0.0047(17) 0.0039(19) -0.0126(19)
C5_1 0.048(3) 0.037(2) 0.021(2) 0.0005(18) 0.0046(18) -0.014(2)
C6_1 0.042(3) 0.039(3) 0.025(2) 0.0071(19) -0.0040(19) -0.012(2)
C7_1 0.053(3) 0.045(3) 0.025(2) -0.0017(19) -0.006(2) -0.029(2)
C1_2 0.052(3) 0.022(2) 0.047(3) -0.010(2) 0.007(2) -0.009(2)
C2_2 0.034(2) 0.0192(18) 0.032(2) -0.0007(16) -0.0051(17) -0.0069(16)
C3_2 0.038(2) 0.029(2) 0.028(2) 0.0030(17) -0.0037(18) -0.0111(18)
C4_2 0.058(3) 0.022(2) 0.061(4) 0.005(2) 0.007(3) -0.017(2)
C5_2 0.083(5) 0.025(3) 0.074(5) 0.016(3) 0.008(4) -0.005(3)
C6_2 0.062(4) 0.026(3) 0.074(5) 0.002(3) 0.007(3) 0.002(3)
C7_2 0.078(5) 0.028(3) 0.069(5) -0.018(3) 0.010(4) -0.028(3)
C1_3 0.057(3) 0.051(3) 0.035(3) -0.012(2) 0.019(2) -0.039(3)
C2_3 0.038(2) 0.036(2) 0.024(2) -0.0093(17) 0.0075(17) -0.0199(19)
C3_3 0.030(2) 0.035(2) 0.030(2) -0.0035(18) 0.0074(17) -0.0132(18)
C4_3 0.031(2) 0.078(4) 0.034(3) -0.006(3) 0.004(2) -0.026(3)
C5_3 0.034(3) 0.095(5) 0.052(4) -0.011(4) 0.015(3) -0.029(3)
C6_3 0.056(4) 0.069(4) 0.054(4) -0.017(3) 0.027(3) -0.040(3)
C7_3 0.060(4) 0.081(5) 0.045(3) -0.022(3) 0.015(3) -0.057(4)
C1_4 0.0251(18) 0.0230(18) 0.0229(18) -0.0050(14) 0.0023(14) -0.0108(15)
C2_4 0.034(3) 0.074(4) 0.032(3) 0.008(3) 0.005(2) -0.024(3)
C3_4 0.028(2) 0.087(5) 0.041(3) 0.004(3) -0.003(2) -0.025(3)
C4_4 0.042(3) 0.034(2) 0.032(2) -0.0028(19) -0.0071(19) -0.014(2)
C5_4 0.036(2) 0.042(3) 0.027(2) 0.0048(19) 0.0045(18) -0.010(2)
C6_4 0.025(2) 0.048(3) 0.034(2) 0.010(2) 0.0038(18) -0.010(2)
C1_5 0.048(3) 0.026(2) 0.024(2) -0.0065(16) 0.0095(18) -0.0211(19)
C2_5 0.068(4) 0.051(4) 0.053(4) -0.028(3) 0.027(3) -0.041(3)
C3_5 0.078(4) 0.070(4) 0.041(3) -0.031(3) 0.027(3) -0.046(4)
C4_5 0.076(4) 0.042(3) 0.043(3) -0.007(2) 0.032(3) -0.027(3)
C5_5 0.083(5) 0.046(3) 0.064(4) -0.018(3) 0.035(4) -0.041(3)
C6_5 0.067(4) 0.050(3) 0.051(3) -0.027(3) 0.031(3) -0.040(3)
C1_6 0.0296(19) 0.0237(18) 0.0227(18) -0.0010(14) 0.0023(15) -0.0155(16)
C2_6 0.036(2) 0.034(2) 0.0234(19) -0.0114(17) 0.0048(16) -0.0187(18)
C3_6 0.045(3) 0.032(2) 0.028(2) -0.0100(18) 0.0105(19) -0.018(2)
C4_6 0.039(2) 0.026(2) 0.045(3) -0.0033(19) 0.010(2) -0.0114(19)
C5_6 0.036(3) 0.032(2) 0.060(4) -0.001(2) -0.011(2) -0.010(2)
C6_6 0.044(3) 0.032(3) 0.038(3) -0.003(2) -0.009(2) -0.018(2)
C1_7 0.0177(15) 0.0180(15) 0.0142(15) -0.0037(12) 0.0020(12) -0.0082(13)
C2_7 0.0172(15) 0.0166(15) 0.0176(16) -0.0049(12) 0.0014(12) -0.0065(12)
C3_7 0.0191(15) 0.0196(17) 0.0162(16) -0.0034(13) 0.0013(12) -0.0079(13)
C4_7 0.0244(19) 0.024(2) 0.0179(19) -0.0073(16) 0.0071(15) -0.0081(16)
C5_7 0.0246(17) 0.0189(15) 0.0188(17) -0.0066(13) 0.0071(13) -0.0053(13)
C6_7 0.0235(17) 0.0179(16) 0.0166(16) -0.0051(13) 0.0050(13) -0.0065(14)
C1_8 0.0187(15) 0.0182(16) 0.0166(15) -0.0063(12) 0.0022(12) -0.0091(13)
C2_8 0.0176(16) 0.0263(18) 0.0176(16) -0.0022(14) 0.0027(13) -0.0092(14)
C3_8 0.0172(16) 0.0282(19) 0.0228(18) -0.0023(15) 0.0008(13) -0.0087(14)
C4_8 0.0205(16) 0.0221(17) 0.0199(17) -0.0007(14) -0.0012(13) -0.0068(14)
C5_8 0.0246(17) 0.0189(16) 0.0157(15) -0.0024(12) 0.0011(13) -0.0107(14)
C6_8 0.0198(16) 0.0197(16) 0.0159(15) -0.0057(12) 0.0032(12) -0.0100(13)
C1_9 0.0191(15) 0.0174(15) 0.0114(14) -0.0031(12) 0.0026(11) -0.0080(13)
C2_9 0.0173(15) 0.0140(15) 0.0213(17) -0.0035(12) 0.0009(12) -0.0059(12)
C3_9 0.0220(16) 0.0165(16) 0.0205(17) -0.0023(13) 0.0011(13) -0.0091(13)
C4_9 0.0215(17) 0.0200(17) 0.0208(17) -0.0029(13) 0.0028(14) -0.0097(14)
C5_9 0.0177(15) 0.0189(16) 0.0242(18) -0.0026(14) -0.0012(13) -0.0060(13)
C6_9 0.0204(16) 0.0182(16) 0.0182(16) -0.0009(13) 0.0000(13) -0.0086(13)
C1_10 0.0172(15) 0.0181(15) 0.0139(15) -0.0039(12) 0.0017(12) -0.0076(12)
C2_10 0.0209(16) 0.0184(16) 0.0158(15) -0.0052(12) 0.0038(12) -0.0097(13)
C3_10 0.0212(16) 0.0212(16) 0.0179(16) -0.0091(13) 0.0044(12) -0.0088(13)
C4_10 0.0288(18) 0.0206(17) 0.0206(17) -0.0080(14) 0.0043(14) -0.0135(15)
C5_10 0.0247(17) 0.0248(18) 0.0193(17) -0.0071(14) 0.0050(14) -0.0152(15)
C6_10 0.0190(16) 0.0229(17) 0.0180(16) -0.0066(13) 0.0049(13) -0.0102(14)
Cl1_11 0.0349(6) 0.0592(8) 0.0479(7) -0.0190(6) 0.0105(5) -0.0298(6)
Cl2_11 0.0422(7) 0.0578(8) 0.0471(7) -0.0008(6) -0.0120(6) -0.0243(6)
C1_11 0.039(3) 0.055(4) 0.186(11) -0.037(6) -0.026(5) -0.019(3)
Cl1_12 0.0394(13) 0.082(2) 0.0512(16) 0.0050(14) -0.0030(11) -0.0310(14)
Cl2_12 0.0569(17) 0.082(3) 0.0492(17) -0.0324(17) -0.0020(13) -0.0110(16)
C1_12 0.031(6) 0.054(7) 0.041(5) -0.014(5) 0.002(4) -0.028(4)
Cl1_13 0.070(3) 0.094(3) 0.069(3) 0.003(2) -0.025(2) -0.058(2)
Cl2_13 0.064(2) 0.060(3) 0.050(2) 0.0111(18) -0.0111(17) -0.025(2)
C1_13 0.046(10) 0.048(8) 0.044(8) -0.018(7) -0.012(6) -0.023(5)
Cl1_14 0.127(4) 0.084(3) 0.070(2) -0.025(2) 0.017(2) -0.077(3)
Cl2_14 0.121(5) 0.146(6) 0.052(2) 0.018(3) -0.027(2) -0.104(5)
C1_14 0.058(8) 0.090(9) 0.037(5) -0.028(5) 0.016(5) -0.056(7)
Cl1_15 0.080(7) 0.121(10) 0.077(7) -0.026(7) 0.000(5) -0.070(7)
Cl2_15 0.077(5) 0.091(6) 0.052(4) -0.012(4) 0.023(4) -0.055(5)
C1_15 0.069(12) 0.104(14) 0.045(11) -0.018(10) 0.006(9) -0.076(11)
Cl1_16 0.086(9) 0.096(11) 0.157(18) -0.051(11) -0.015(11) -0.058(9)
Cl2_16 0.092(10) 0.100(10) 0.086(10) 0.020(8) -0.003(8) -0.066(8)
C1_16 0.070(13) 0.098(14) 0.044(11) -0.022(10) 0.008(10) -0.063(11)

loop_
_atom_type_symbol
_atom_type_description
_atom_type_scat_dispersion_real
_atom_type_scat_dispersion_imag
_atom_type_scat_source
C C 0.0033 0.0016 'International Tables Vol C Tables 4.2.6.8 and 6.1.1.4'
H H 0.0000 0.0000 'International Tables Vol C Tables 4.2.6.8 and 6.1.1.4'
B B 0.0013 0.0007 'International Tables Vol C Tables 4.2.6.8 and 6.1.1.4'
F F 0.0171 0.0103 'International Tables Vol C Tables 4.2.6.8 and 6.1.1.4'
P P 0.1023 0.0942 'International Tables Vol C Tables 4.2.6.8 and 6.1.1.4'
Pt Pt -1.7033 8.3905 'International Tables Vol C Tables 4.2.6.8 and 6.1.1.4'
Au Au -2.0133 8.8022 'International Tables Vol C Tables 4.2.6.8 and 6.1.1.4'
Cl Cl 0.1484 0.1585 'International Tables Vol C Tables 4.2.6.8 and 6.1.1.4'

loop_
_geom_angle_atom_site_label_1
_geom_angle_atom_site_label_2
_geom_angle_atom_site_label_3
_geom_angle
_geom_angle_site_symmetry_1
_geom_angle_site_symmetry_3
_geom_angle_publ_flag
P1 Au1 Pt1 171.75(3) . . ?
C1_10 B1 C1_7 113.1(3) . . ?
C1_10 B1 C1_8 105.0(3) . . ?
C1_7 B1 C1_8 112.2(3) . . ?
C1_10 B1 C1_9 111.8(3) . . ?
C1_7 B1 C1_9 103.0(3) . . ?
C1_8 B1 C1_9 111.9(3) . . ?
C3_2 Pt1 C2_3 82.56(19) . . ?
C3_2 Pt1 C3_3 119.56(18) . . ?
C2_3 Pt1 C3_3 37.15(18) . . ?
C3_2 Pt1 C2_2 37.11(18) . . ?
C2_3 Pt1 C2_2 119.13(18) . . ?
C3_3 Pt1 C2_2 156.25(18) . . ?
C3_2 Pt1 C3_1 120.46(17) . . ?
C2_3 Pt1 C3_1 156.83(17) . . ?
C3_3 Pt1 C3_1 119.97(16) . . ?
C2_2 Pt1 C3_1 83.55(17) . . ?
C3_2 Pt1 C2_1 156.74(17) . . ?
C2_3 Pt1 C2_1 119.81(17) . . ?
C3_3 Pt1 C2_1 83.29(16) . . ?
C2_2 Pt1 C2_1 119.70(17) . . ?
C3_1 Pt1 C2_1 37.02(15) . . ?
C3_2 Pt1 Au1 89.60(14) . . ?
C2_3 Pt1 Au1 88.31(12) . . ?
C3_3 Pt1 Au1 91.75(14) . . ?
C2_2 Pt1 Au1 84.93(12) . . ?
C3_1 Pt1 Au1 89.24(12) . . ?
C2_1 Pt1 Au1 85.15(12) . . ?
C1_4 P1 C1_6 105.43(19) . . ?
C1_4 P1 C1_5 106.6(2) . . ?
C1_6 P1 C1_5 106.6(2) . . ?
C1_4 P1 Au1 115.54(14) . . ?
C1_6 P1 Au1 113.09(14) . . ?
C1_5 P1 Au1 109.06(15) . . ?
F3 C1 F1 107.5(4) . . ?
F3 C1 F2 104.5(4) . . ?
F1 C1 F2 106.3(4) . . ?
F3 C1 C3_7 112.1(3) . . ?
F1 C1 C3_7 113.2(4) . . ?
F2 C1 C3_7 112.6(3) . . ?
F7B C2 F8B 113.5(15) . . ?
F5B C2 F4B 107.2(19) . . ?
F1B C2 F3B 111.2(11) . . ?
F5B C2 F6B 104.2(14) . . ?
F4B C2 F6B 105(2) . . ?
F1B C2 F2B 103.7(8) . . ?
F3B C2 F2B 103.5(6) . . ?
F7B C2 F9B 100.1(15) . . ?
F8B C2 F9B 100.8(17) . . ?
F7B C2 C5_7 113.9(9) . . ?
F1B C2 C5_7 114.8(10) . . ?
F8B C2 C5_7 119.9(13) . . ?
F5B C2 C5_7 116.3(10) . . ?
F4B C2 C5_7 116(3) . . ?
F3B C2 C5_7 113.4(5) . . ?
F6B C2 C5_7 107.0(10) . . ?
F2B C2 C5_7 109.0(5) . . ?
F9B C2 C5_7 104.9(8) . . ?
F7 C3 F9 106.5(4) . . ?
F7 C3 F8 107.2(5) . . ?
F9 C3 F8 105.5(4) . . ?
F7 C3 C3_8 111.8(4) . . ?
F9 C3 C3_8 113.2(4) . . ?
F8 C3 C3_8 112.2(4) . . ?
F4A C4 F6A 107.9(6) . . ?
F4A C4 F5A 108.5(6) . . ?
F6A C4 F5A 105.1(6) . . ?
F1A C4 F2A 101.9(12) . . ?
F1A C4 F3A 105.7(10) . . ?
F2A C4 F3A 103.8(11) . . ?
F4A C4 C5_8 113.2(5) . . ?
F1A C4 C5_8 117.4(9) . . ?
F6A C4 C5_8 110.8(5) . . ?
F5A C4 C5_8 110.9(5) . . ?
F2A C4 C5_8 114.5(10) . . ?
F3A C4 C5_8 112.1(7) . . ?
F15 C5 F13 107.5(4) . . ?
F15 C5 F14 104.2(4) . . ?
F13 C5 F14 106.9(4) . . ?
F15 C5 C3_9 113.0(4) . . ?
F13 C5 C3_9 113.4(3) . . ?
F14 C5 C3_9 111.2(4) . . ?
F18 C6 F16 106.5(4) . . ?
F18 C6 F17 106.7(4) . . ?
F16 C6 F17 106.3(4) . . ?
F18 C6 C5_9 113.5(4) . . ?
F16 C6 C5_9 112.1(4) . . ?
F17 C6 C5_9 111.2(4) . . ?
F4C C7 F6C 108.4(18) . . ?
F1C C7 F3C 108.1(4) . . ?
F4C C7 F5C 110.5(19) . . ?
F6C C7 F5C 105(2) . . ?
F1C C7 F2C 105.9(4) . . ?
F3C C7 F2C 103.0(4) . . ?
F4C C7 C3_10 115.1(12) . . ?
F1C C7 C3_10 114.0(4) . . ?
F6C C7 C3_10 110.0(12) . . ?
F3C C7 C3_10 112.9(4) . . ?
F5C C7 C3_10 107.3(12) . . ?
F2C C7 C3_10 112.2(4) . . ?
F24 C8 F22 107.9(4) . . ?
F24 C8 F23 105.9(4) . . ?
F22 C8 F23 104.9(4) . . ?
F24 C8 C5_10 113.1(3) . . ?
F22 C8 C5_10 112.7(4) . . ?
F23 C8 C5_10 111.7(4) . . ?
C2_1 C1_1 C6_1 104.2(4) . . ?
C2_1 C1_1 C7_1 101.8(4) . . ?
C6_1 C1_1 C7_1 100.0(4) . . ?
C2_1 C1_1 H1_1 116.2 . . ?
C6_1 C1_1 H1_1 116.2 . . ?
C7_1 C1_1 H1_1 116.2 . . ?
C3_1 C2_1 C1_1 106.4(4) . . ?
C3_1 C2_1 Pt1 71.1(2) . . ?
C1_1 C2_1 Pt1 118.4(3) . . ?
C3_1 C2_1 H2_1 117.2 . . ?
C1_1 C2_1 H2_1 117.2 . . ?
Pt1 C2_1 H2_1 117.2 . . ?
C2_1 C3_1 C4_1 106.4(4) . . ?
C2_1 C3_1 Pt1 71.9(2) . . ?
C4_1 C3_1 Pt1 116.9(3) . . ?
C2_1 C3_1 H3_1 117.6 . . ?
C4_1 C3_1 H3_1 117.6 . . ?
Pt1 C3_1 H3_1 117.6 . . ?
C3_1 C4_1 C7_1 101.9(4) . . ?
C3_1 C4_1 C5_1 103.1(4) . . ?
C7_1 C4_1 C5_1 99.8(4) . . ?
C3_1 C4_1 H4_1 116.5 . . ?
C7_1 C4_1 H4_1 116.5 . . ?
C5_1 C4_1 H4_1 116.5 . . ?
C6_1 C5_1 C4_1 102.8(4) . . ?
C6_1 C5_1 H5A_1 111.2 . . ?
C4_1 C5_1 H5A_1 111.2 . . ?
C6_1 C5_1 H5B_1 111.2 . . ?
C4_1 C5_1 H5B_1 111.2 . . ?
H5A_1 C5_1 H5B_1 109.1 . . ?
C1_1 C6_1 C5_1 104.0(4) . . ?
C1_1 C6_1 H6A_1 110.9 . . ?
C5_1 C6_1 H6A_1 110.9 . . ?
C1_1 C6_1 H6B_1 110.9 . . ?
C5_1 C6_1 H6B_1 110.9 . . ?
H6A_1 C6_1 H6B_1 109.0 . . ?
C4_1 C7_1 C1_1 94.9(4) . . ?
C4_1 C7_1 H7A_1 112.8 . . ?
C1_1 C7_1 H7A_1 112.8 . . ?
C4_1 C7_1 H7B_1 112.8 . . ?
C1_1 C7_1 H7B_1 112.8 . . ?
H7A_1 C7_1 H7B_1 110.2 . . ?
C7_2 C1_2 C2_2 102.1(5) . . ?
C7_2 C1_2 C6_2 101.6(5) . . ?
C2_2 C1_2 C6_2 103.4(5) . . ?
C7_2 C1_2 H1_2 115.9 . . ?
C2_2 C1_2 H1_2 115.9 . . ?
C6_2 C1_2 H1_2 115.9 . . ?
C3_2 C2_2 C1_2 106.5(4) . . ?
C3_2 C2_2 Pt1 70.6(3) . . ?
C1_2 C2_2 Pt1 117.2(3) . . ?
C3_2 C2_2 H2_2 117.6 . . ?
C1_2 C2_2 H2_2 117.6 . . ?
Pt1 C2_2 H2_2 117.6 . . ?
C2_2 C3_2 C4_2 105.6(4) . . ?
C2_2 C3_2 Pt1 72.3(3) . . ?
C4_2 C3_2 Pt1 116.0(4) . . ?
C2_2 C3_2 H3_2 117.9 . . ?
C4_2 C3_2 H3_2 117.9 . . ?
Pt1 C3_2 H3_2 117.9 . . ?
C3_2 C4_2 C7_2 101.7(4) . . ?
C3_2 C4_2 C5_2 103.5(6) . . ?
C7_2 C4_2 C5_2 100.0(6) . . ?
C3_2 C4_2 H4_2 116.4 . . ?
C7_2 C4_2 H4_2 116.4 . . ?
C5_2 C4_2 H4_2 116.4 . . ?
C4_2 C5_2 C6_2 102.9(5) . . ?
C4_2 C5_2 H5A_2 111.2 . . ?
C6_2 C5_2 H5A_2 111.2 . . ?
C4_2 C5_2 H5B_2 111.2 . . ?
C6_2 C5_2 H5B_2 111.2 . . ?
H5A_2 C5_2 H5B_2 109.1 . . ?
C1_2 C6_2 C5_2 103.0(5) . . ?
C1_2 C6_2 H6A_2 111.2 . . ?
C5_2 C6_2 H6A_2 111.2 . . ?
C1_2 C6_2 H6B_2 111.2 . . ?
C5_2 C6_2 H6B_2 111.2 . . ?
H6A_2 C6_2 H6B_2 109.1 . . ?
C1_2 C7_2 C4_2 95.1(6) . . ?
C1_2 C7_2 H7A_2 112.7 . . ?
C4_2 C7_2 H7A_2 112.7 . . ?
C1_2 C7_2 H7B_2 112.7 . . ?
C4_2 C7_2 H7B_2 112.7 . . ?
H7A_2 C7_2 H7B_2 110.2 . . ?
C2_3 C1_3 C7_3 102.5(5) . . ?
C2_3 C1_3 C6_3 104.2(5) . . ?
C7_3 C1_3 C6_3 101.4(6) . . ?
C2_3 C1_3 H1_3 115.6 . . ?
C7_3 C1_3 H1_3 115.6 . . ?
C6_3 C1_3 H1_3 115.6 . . ?
C3_3 C2_3 C1_3 106.3(5) . . ?
C3_3 C2_3 Pt1 71.5(3) . . ?
C1_3 C2_3 Pt1 117.8(3) . . ?
C3_3 C2_3 H2_3 117.3 . . ?
C1_3 C2_3 H2_3 117.3 . . ?
Pt1 C2_3 H2_3 117.3 . . ?
C2_3 C3_3 C4_3 105.7(4) . . ?
C2_3 C3_3 Pt1 71.3(3) . . ?
C4_3 C3_3 Pt1 116.5(4) . . ?
C2_3 C3_3 H3_3 117.9 . . ?
C4_3 C3_3 H3_3 117.9 . . ?
Pt1 C3_3 H3_3 117.9 . . ?
C3_3 C4_3 C5_3 103.7(5) . . ?
C3_3 C4_3 C7_3 102.0(4) . . ?
C5_3 C4_3 C7_3 99.2(5) . . ?
C3_3 C4_3 H4_3 116.5 . . ?
C5_3 C4_3 H4_3 116.5 . . ?
C7_3 C4_3 H4_3 116.5 . . ?
C6_3 C5_3 C4_3 103.7(5) . . ?
C6_3 C5_3 H5A_3 111.0 . . ?
C4_3 C5_3 H5A_3 111.0 . . ?
C6_3 C5_3 H5B_3 111.0 . . ?
C4_3 C5_3 H5B_3 111.0 . . ?
H5A_3 C5_3 H5B_3 109.0 . . ?
C5_3 C6_3 C1_3 103.3(5) . . ?
C5_3 C6_3 H6A_3 111.1 . . ?
C1_3 C6_3 H6A_3 111.1 . . ?
C5_3 C6_3 H6B_3 111.1 . . ?
C1_3 C6_3 H6B_3 111.1 . . ?
H6A_3 C6_3 H6B_3 109.1 . . ?
C1_3 C7_3 C4_3 93.9(5) . . ?
C1_3 C7_3 H7A_3 112.9 . . ?
C4_3 C7_3 H7A_3 112.9 . . ?
C1_3 C7_3 H7B_3 112.9 . . ?
C4_3 C7_3 H7B_3 112.9 . . ?
H7A_3 C7_3 H7B_3 110.4 . . ?
C6_4 C1_4 C2_4 118.3(4) . . ?
C6_4 C1_4 P1 119.0(3) . . ?
C2_4 C1_4 P1 122.7(3) . . ?
C1_4 C2_4 C3_4 119.7(5) . . ?
C1_4 C2_4 H2_4 120.1 . . ?
C3_4 C2_4 H2_4 120.1 . . ?
C4_4 C3_4 C2_4 120.5(5) . . ?
C4_4 C3_4 H3_4 119.8 . . ?
C2_4 C3_4 H3_4 119.8 . . ?
C3_4 C4_4 C5_4 120.7(5) . . ?
C3_4 C4_4 H4_4 119.6 . . ?
C5_4 C4_4 H4_4 119.6 . . ?
C6_4 C5_4 C4_4 119.4(5) . . ?
C6_4 C5_4 H5_4 120.3 . . ?
C4_4 C5_4 H5_4 120.3 . . ?
C1_4 C6_4 C5_4 121.2(4) . . ?
C1_4 C6_4 H6_4 119.4 . . ?
C5_4 C6_4 H6_4 119.4 . . ?
C2_5 C1_5 C6_5 118.1(5) . . ?
C2_5 C1_5 P1 120.3(4) . . ?
C6_5 C1_5 P1 120.8(4) . . ?
C1_5 C2_5 C3_5 120.9(6) . . ?
C1_5 C2_5 H2_5 119.6 . . ?
C3_5 C2_5 H2_5 119.6 . . ?
C4_5 C3_5 C2_5 120.6(6) . . ?
C4_5 C3_5 H3_5 119.7 . . ?
C2_5 C3_5 H3_5 119.7 . . ?
C3_5 C4_5 C5_5 119.0(5) . . ?
C3_5 C4_5 H4_5 120.5 . . ?
C5_5 C4_5 H4_5 120.5 . . ?
C6_5 C5_5 C4_5 120.0(6) . . ?
C6_5 C5_5 H5_5 120.0 . . ?
C4_5 C5_5 H5_5 120.0 . . ?
C5_5 C6_5 C1_5 120.3(5) . . ?
C5_5 C6_5 H6_5 119.9 . . ?
C1_5 C6_5 H6_5 119.9 . . ?
C6_6 C1_6 C2_6 119.2(4) . . ?
C6_6 C1_6 P1 119.3(4) . . ?
C2_6 C1_6 P1 121.5(3) . . ?
C3_6 C2_6 C1_6 120.7(5) . . ?
C3_6 C2_6 H2_6 119.7 . . ?
C1_6 C2_6 H2_6 119.7 . . ?
C2_6 C3_6 C4_6 119.9(5) . . ?
C2_6 C3_6 H3_6 120.0 . . ?
C4_6 C3_6 H3_6 120.0 . . ?
C5_6 C4_6 C3_6 119.8(5) . . ?
C5_6 C4_6 H4_6 120.1 . . ?
C3_6 C4_6 H4_6 120.1 . . ?
C4_6 C5_6 C6_6 120.3(5) . . ?
C4_6 C5_6 H5_6 119.8 . . ?
C6_6 C5_6 H5_6 119.8 . . ?
C1_6 C6_6 C5_6 120.1(5) . . ?
C1_6 C6_6 H6_6 120.0 . . ?
C5_6 C6_6 H6_6 120.0 . . ?
C2_7 C1_7 C6_7 115.2(3) . . ?
C2_7 C1_7 B1 123.0(3) . . ?
C6_7 C1_7 B1 121.6(3) . . ?
C3_7 C2_7 C1_7 122.7(3) . . ?
C3_7 C2_7 H2_7 118.7 . . ?
C1_7 C2_7 H2_7 118.7 . . ?
C2_7 C3_7 C4_7 120.9(4) . . ?
C2_7 C3_7 C1 118.8(3) . . ?
C4_7 C3_7 C1 120.3(3) . . ?
C5_7 C4_7 C3_7 117.4(4) . . ?
C5_7 C4_7 H4_7 121.3 . . ?
C3_7 C4_7 H4_7 121.3 . . ?
C4_7 C5_7 C6_7 121.5(4) . . ?
C4_7 C5_7 C2 119.8(4) . . ?
C6_7 C5_7 C2 118.7(4) . . ?
C5_7 C6_7 C1_7 122.3(3) . . ?
C5_7 C6_7 H6_7 118.9 . . ?
C1_7 C6_7 H6_7 118.9 . . ?
C6_8 C1_8 C2_8 115.9(3) . . ?
C6_8 C1_8 B1 122.0(3) . . ?
C2_8 C1_8 B1 121.9(3) . . ?
C3_8 C2_8 C1_8 122.0(3) . . ?
C3_8 C2_8 H2_8 119.0 . . ?
C1_8 C2_8 H2_8 119.0 . . ?
C4_8 C3_8 C2_8 121.0(3) . . ?
C4_8 C3_8 C3 120.2(4) . . ?
C2_8 C3_8 C3 118.9(4) . . ?
C5_8 C4_8 C3_8 117.7(3) . . ?
C5_8 C4_8 H4_8 121.2 . . ?
C3_8 C4_8 H4_8 121.2 . . ?
C4_8 C5_8 C6_8 121.5(3) . . ?
C4_8 C5_8 C4 119.1(3) . . ?
C6_8 C5_8 C4 119.4(3) . . ?
C5_8 C6_8 C1_8 121.9(3) . . ?
C5_8 C6_8 H6_8 119.0 . . ?
C1_8 C6_8 H6_8 119.0 . . ?
C6_9 C1_9 C2_9 115.8(3) . . ?
C6_9 C1_9 B1 122.2(3) . . ?
C2_9 C1_9 B1 121.7(3) . . ?
C3_9 C2_9 C1_9 122.1(3) . . ?
C3_9 C2_9 H2_9 118.9 . . ?
C1_9 C2_9 H2_9 118.9 . . ?
C4_9 C3_9 C2_9 121.0(3) . . ?
C4_9 C3_9 C5 117.8(3) . . ?
C2_9 C3_9 C5 121.2(3) . . ?
C3_9 C4_9 C5_9 117.8(4) . . ?
C3_9 C4_9 H4_9 121.1 . . ?
C5_9 C4_9 H4_9 121.1 . . ?
C6_9 C5_9 C4_9 121.0(3) . . ?
C6_9 C5_9 C6 119.2(4) . . ?
C4_9 C5_9 C6 119.9(4) . . ?
C5_9 C6_9 C1_9 122.2(3) . . ?
C5_9 C6_9 H6_9 118.9 . . ?
C1_9 C6_9 H6_9 118.9 . . ?
C6_10 C1_10 C2_10 115.3(3) . . ?
C6_10 C1_10 B1 122.9(3) . . ?
C2_10 C1_10 B1 121.6(3) . . ?
C3_10 C2_10 C1_10 122.7(3) . . ?
C3_10 C2_10 H2_10 118.6 . . ?
C1_10 C2_10 H2_10 118.6 . . ?
C2_10 C3_10 C4_10 121.0(3) . . ?
C2_10 C3_10 C7 119.5(3) . . ?
C4_10 C3_10 C7 119.5(3) . . ?
C5_10 C4_10 C3_10 117.4(3) . . ?
C5_10 C4_10 H4_10 121.3 . . ?
C3_10 C4_10 H4_10 121.3 . . ?
C4_10 C5_10 C6_10 121.5(3) . . ?
C4_10 C5_10 C8 119.4(4) . . ?
C6_10 C5_10 C8 119.1(3) . . ?
C5_10 C6_10 C1_10 122.0(3) . . ?
C5_10 C6_10 H6_10 119.0 . . ?
C1_10 C6_10 H6_10 119.0 . . ?
Cl1_11 C1_11 Cl2_11 112.8(4) . . ?
Cl1_11 C1_11 H1A_11 109.0 . . ?
Cl2_11 C1_11 H1A_11 109.0 . . ?
Cl1_11 C1_11 H1B_11 109.0 . . ?
Cl2_11 C1_11 H1B_11 109.0 . . ?
H1A_11 C1_11 H1B_11 107.8 . . ?
Cl2_12 C1_12 Cl1_12 110.9(7) . . ?
Cl2_12 C1_12 H1A_12 109.5 . . ?
Cl1_12 C1_12 H1A_12 109.5 . . ?
Cl2_12 C1_12 H1B_12 109.5 . . ?
Cl1_12 C1_12 H1B_12 109.5 . . ?
H1A_12 C1_12 H1B_12 108.0 . . ?
Cl1_13 C1_13 Cl2_13 110.4(7) . . ?
Cl1_13 C1_13 H1A_13 109.6 . . ?
Cl2_13 C1_13 H1A_13 109.6 . . ?
Cl1_13 C1_13 H1B_13 109.6 . . ?
Cl2_13 C1_13 H1B_13 109.6 . . ?
H1A_13 C1_13 H1B_13 108.1 . . ?
Cl1_14 C1_14 Cl2_14 111.3(6) . . ?
Cl1_14 C1_14 H1A_14 109.4 . . ?
Cl2_14 C1_14 H1A_14 109.4 . . ?
Cl1_14 C1_14 H1B_14 109.4 . . ?
Cl2_14 C1_14 H1B_14 109.4 . . ?
H1A_14 C1_14 H1B_14 108.0 . . ?
Cl2_15 C1_15 Cl1_15 111.0(10) . . ?
Cl2_15 C1_15 H1A_15 109.4 . . ?
Cl1_15 C1_15 H1A_15 109.4 . . ?
Cl2_15 C1_15 H1B_15 109.4 . . ?
Cl1_15 C1_15 H1B_15 109.4 . . ?
H1A_15 C1_15 H1B_15 108.0 . . ?
Cl1_16 C1_16 Cl2_16 111.1(14) . . ?
Cl1_16 C1_16 H1A_16 109.4 . . ?
Cl2_16 C1_16 H1A_16 109.4 . . ?
Cl1_16 C1_16 H1B_16 109.4 . . ?
Cl2_16 C1_16 H1B_16 109.4 . . ?
H1A_16 C1_16 H1B_16 108.0 . . ?

loop_
_geom_bond_atom_site_label_1
_geom_bond_atom_site_label_2
_geom_bond_distance
_geom_bond_site_symmetry_2
_geom_bond_publ_flag
Au1 P1 2.2370(11) . ?
Au1 Pt1 2.57868(18) . ?
B1 C1_10 1.631(5) . ?
B1 C1_7 1.637(5) . ?
B1 C1_8 1.639(5) . ?
B1 C1_9 1.649(5) . ?
Pt1 C3_2 2.195(5) . ?
Pt1 C2_3 2.211(4) . ?
Pt1 C3_3 2.213(5) . ?
Pt1 C2_2 2.217(4) . ?
Pt1 C3_1 2.220(4) . ?
Pt1 C2_1 2.231(4) . ?
P1 C1_4 1.815(4) . ?
P1 C1_6 1.816(4) . ?
P1 C1_5 1.822(5) . ?
C1 F3 1.326(6) . ?
C1 F1 1.326(5) . ?
C1 F2 1.332(5) . ?
C1 C3_7 1.497(5) . ?
C2 F7B 1.286(15) . ?
C2 F1B 1.289(9) . ?
C2 F8B 1.291(16) . ?
C2 F5B 1.315(15) . ?
C2 F4B 1.318(18) . ?
C2 F3B 1.321(8) . ?
C2 F6B 1.363(16) . ?
C2 F2B 1.415(8) . ?
C2 F9B 1.430(15) . ?
C2 C5_7 1.499(6) . ?
C3 F7 1.321(7) . ?
C3 F9 1.337(6) . ?
C3 F8 1.343(6) . ?
C3 C3_8 1.498(6) . ?
C4 F4A 1.317(7) . ?
C4 F1A 1.318(14) . ?
C4 F6A 1.334(8) . ?
C4 F5A 1.336(7) . ?
C4 F2A 1.342(13) . ?
C4 F3A 1.357(12) . ?
C4 C5_8 1.501(5) . ?
C5 F15 1.320(6) . ?
C5 F13 1.332(5) . ?
C5 F14 1.343(6) . ?
C5 C3_9 1.498(5) . ?
C6 F18 1.317(6) . ?
C6 F16 1.333(6) . ?
C6 F17 1.336(7) . ?
C6 C5_9 1.504(5) . ?
C7 F4C 1.243(16) . ?
C7 F1C 1.317(5) . ?
C7 F6C 1.320(17) . ?
C7 F3C 1.329(6) . ?
C7 F5C 1.329(17) . ?
C7 F2C 1.330(6) . ?
C7 C3_10 1.498(5) . ?
C8 F24 1.326(5) . ?
C8 F22 1.332(5) . ?
C8 F23 1.345(6) . ?
C8 C5_10 1.501(5) . ?
C1_1 C2_1 1.500(6) . ?
C1_1 C6_1 1.538(7) . ?
C1_1 C7_1 1.544(7) . ?
C1_1 H1_1 1.0000 . ?
C2_1 C3_1 1.413(6) . ?
C2_1 H2_1 1.0000 . ?
C3_1 C4_1 1.517(7) . ?
C3_1 H3_1 1.0000 . ?
C4_1 C7_1 1.532(8) . ?
C4_1 C5_1 1.562(7) . ?
C4_1 H4_1 1.0000 . ?
C5_1 C6_1 1.547(7) . ?
C5_1 H5A_1 0.9900 . ?
C5_1 H5B_1 0.9900 . ?
C6_1 H6A_1 0.9900 . ?
C6_1 H6B_1 0.9900 . ?
C7_1 H7A_1 0.9900 . ?
C7_1 H7B_1 0.9900 . ?
C1_2 C7_2 1.499(10) . ?
C1_2 C2_2 1.520(7) . ?
C1_2 C6_2 1.542(8) . ?
C1_2 H1_2 1.0000 . ?
C2_2 C3_2 1.404(7) . ?
C2_2 H2_2 1.0000 . ?
C3_2 C4_2 1.521(8) . ?
C3_2 H3_2 1.0000 . ?
C4_2 C7_2 1.545(11) . ?
C4_2 C5_2 1.552(9) . ?
C4_2 H4_2 1.0000 . ?
C5_2 C6_2 1.552(11) . ?
C5_2 H5A_2 0.9900 . ?
C5_2 H5B_2 0.9900 . ?
C6_2 H6A_2 0.9900 . ?
C6_2 H6B_2 0.9900 . ?
C7_2 H7A_2 0.9900 . ?
C7_2 H7B_2 0.9900 . ?
C1_3 C2_3 1.515(8) . ?
C1_3 C7_3 1.519(9) . ?
C1_3 C6_3 1.533(9) . ?
C1_3 H1_3 1.0000 . ?
C2_3 C3_3 1.409(7) . ?
C2_3 H2_3 1.0000 . ?
C3_3 C4_3 1.522(8) . ?
C3_3 H3_3 1.0000 . ?
C4_3 C5_3 1.554(8) . ?
C4_3 C7_3 1.555(10) . ?
C4_3 H4_3 1.0000 . ?
C5_3 C6_3 1.526(10) . ?
C5_3 H5A_3 0.9900 . ?
C5_3 H5B_3 0.9900 . ?
C6_3 H6A_3 0.9900 . ?
C6_3 H6B_3 0.9900 . ?
C7_3 H7A_3 0.9900 . ?
C7_3 H7B_3 0.9900 . ?
C1_4 C6_4 1.380(6) . ?
C1_4 C2_4 1.388(7) . ?
C2_4 C3_4 1.416(8) . ?
C2_4 H2_4 0.9500 . ?
C3_4 C4_4 1.327(8) . ?
C3_4 H3_4 0.9500 . ?
C4_4 C5_4 1.385(7) . ?
C4_4 H4_4 0.9500 . ?
C5_4 C6_4 1.384(7) . ?
C5_4 H5_4 0.9500 . ?
C6_4 H6_4 0.9500 . ?
C1_5 C2_5 1.357(8) . ?
C1_5 C6_5 1.392(7) . ?
C2_5 C3_5 1.401(9) . ?
C2_5 H2_5 0.9500 . ?
C3_5 C4_5 1.344(9) . ?
C3_5 H3_5 0.9500 . ?
C4_5 C5_5 1.389(9) . ?
C4_5 H4_5 0.9500 . ?
C5_5 C6_5 1.384(8) . ?
C5_5 H5_5 0.9500 . ?
C6_5 H6_5 0.9500 . ?
C1_6 C6_6 1.385(7) . ?
C1_6 C2_6 1.395(6) . ?
C2_6 C3_6 1.381(6) . ?
C2_6 H2_6 0.9500 . ?
C3_6 C4_6 1.397(8) . ?
C3_6 H3_6 0.9500 . ?
C4_6 C5_6 1.372(8) . ?
C4_6 H4_6 0.9500 . ?
C5_6 C6_6 1.405(8) . ?
C5_6 H5_6 0.9500 . ?
C6_6 H6_6 0.9500 . ?
C1_7 C2_7 1.396(5) . ?
C1_7 C6_7 1.416(5) . ?
C2_7 C3_7 1.392(5) . ?
C2_7 H2_7 0.9500 . ?
C3_7 C4_7 1.404(6) . ?
C4_7 C5_7 1.379(6) . ?
C4_7 H4_7 0.9500 . ?
C5_7 C6_7 1.391(5) . ?
C6_7 H6_7 0.9500 . ?
C1_8 C6_8 1.399(5) . ?
C1_8 C2_8 1.405(5) . ?
C2_8 C3_8 1.394(5) . ?
C2_8 H2_8 0.9500 . ?
C3_8 C4_8 1.388(6) . ?
C4_8 C5_8 1.386(5) . ?
C4_8 H4_8 0.9500 . ?
C5_8 C6_8 1.389(5) . ?
C6_8 H6_8 0.9500 . ?
C1_9 C6_9 1.403(5) . ?
C1_9 C2_9 1.407(5) . ?
C2_9 C3_9 1.390(5) . ?
C2_9 H2_9 0.9500 . ?
C3_9 C4_9 1.389(5) . ?
C4_9 C5_9 1.397(5) . ?
C4_9 H4_9 0.9500 . ?
C5_9 C6_9 1.386(5) . ?
C6_9 H6_9 0.9500 . ?
C1_10 C6_10 1.406(5) . ?
C1_10 C2_10 1.407(5) . ?
C2_10 C3_10 1.386(5) . ?
C2_10 H2_10 0.9500 . ?
C3_10 C4_10 1.392(5) . ?
C4_10 C5_10 1.390(5) . ?
C4_10 H4_10 0.9500 . ?
C5_10 C6_10 1.393(5) . ?
C6_10 H6_10 0.9500 . ?
Cl1_11 C1_11 1.737(6) . ?
Cl2_11 C1_11 1.752(7) . ?
C1_11 H1A_11 0.9900 . ?
C1_11 H1B_11 0.9900 . ?
Cl1_12 C1_12 1.758(10) . ?
Cl2_12 C1_12 1.753(10) . ?
C1_12 H1A_12 0.9900 . ?
C1_12 H1B_12 0.9900 . ?
Cl1_13 C1_13 1.751(11) . ?
Cl2_13 C1_13 1.764(10) . ?
C1_13 H1A_13 0.9900 . ?
C1_13 H1B_13 0.9900 . ?
Cl1_14 C1_14 1.751(10) . ?
Cl2_14 C1_14 1.752(9) . ?
C1_14 H1A_14 0.9900 . ?
C1_14 H1B_14 0.9900 . ?
Cl1_15 C1_15 1.769(11) . ?
Cl2_15 C1_15 1.767(12) . ?
C1_15 H1A_15 0.9900 . ?
C1_15 H1B_15 0.9900 . ?
Cl1_16 C1_16 1.759(12) . ?
Cl2_16 C1_16 1.765(12) . ?
C1_16 H1A_16 0.9900 . ?
C1_16 H1B_16 0.9900 . ?

loop_
_geom_torsion_atom_site_label_1
_geom_torsion_atom_site_label_2
_geom_torsion_atom_site_label_3
_geom_torsion_atom_site_label_4
_geom_torsion
_geom_torsion_site_symmetry_1
_geom_torsion_site_symmetry_2
_geom_torsion_site_symmetry_3
_geom_torsion_site_symmetry_4
_geom_torsion_publ_flag
C6_1 C1_1 C2_1 C3_1 -70.4(5) . . . . ?
C7_1 C1_1 C2_1 C3_1 33.2(5) . . . . ?
C6_1 C1_1 C2_1 Pt1 -147.4(3) . . . . ?
C7_1 C1_1 C2_1 Pt1 -43.8(4) . . . . ?
C1_1 C2_1 C3_1 C4_1 -1.5(5) . . . . ?
Pt1 C2_1 C3_1 C4_1 113.5(3) . . . . ?
C1_1 C2_1 C3_1 Pt1 -115.0(3) . . . . ?
C2_1 C3_1 C4_1 C7_1 -31.0(5) . . . . ?
Pt1 C3_1 C4_1 C7_1 46.6(4) . . . . ?
C2_1 C3_1 C4_1 C5_1 72.1(5) . . . . ?
Pt1 C3_1 C4_1 C5_1 149.8(3) . . . . ?
C3_1 C4_1 C5_1 C6_1 -68.5(5) . . . . ?
C7_1 C4_1 C5_1 C6_1 36.3(5) . . . . ?
C2_1 C1_1 C6_1 C5_1 69.6(5) . . . . ?
C7_1 C1_1 C6_1 C5_1 -35.4(5) . . . . ?
C4_1 C5_1 C6_1 C1_1 -0.3(5) . . . . ?
C3_1 C4_1 C7_1 C1_1 48.3(4) . . . . ?
C5_1 C4_1 C7_1 C1_1 -57.4(4) . . . . ?
C2_1 C1_1 C7_1 C4_1 -49.5(4) . . . . ?
C6_1 C1_1 C7_1 C4_1 57.4(4) . . . . ?
C7_2 C1_2 C2_2 C3_2 33.5(6) . . . . ?
C6_2 C1_2 C2_2 C3_2 -71.6(6) . . . . ?
C7_2 C1_2 C2_2 Pt1 -42.8(6) . . . . ?
C6_2 C1_2 C2_2 Pt1 -147.9(4) . . . . ?
C1_2 C2_2 C3_2 C4_2 -0.8(5) . . . . ?
Pt1 C2_2 C3_2 C4_2 112.9(4) . . . . ?
C1_2 C2_2 C3_2 Pt1 -113.7(4) . . . . ?
C2_2 C3_2 C4_2 C7_2 -31.1(6) . . . . ?
Pt1 C3_2 C4_2 C7_2 46.5(6) . . . . ?
C2_2 C3_2 C4_2 C5_2 72.4(6) . . . . ?
Pt1 C3_2 C4_2 C5_2 150.0(4) . . . . ?
C3_2 C4_2 C5_2 C6_2 -69.3(7) . . . . ?
C7_2 C4_2 C5_2 C6_2 35.5(7) . . . . ?
C7_2 C1_2 C6_2 C5_2 -35.4(7) . . . . ?
C2_2 C1_2 C6_2 C5_2 70.2(7) . . . . ?
C4_2 C5_2 C6_2 C1_2 -0.9(8) . . . . ?
C2_2 C1_2 C7_2 C4_2 -49.7(5) . . . . ?
C6_2 C1_2 C7_2 C4_2 56.9(5) . . . . ?
C3_2 C4_2 C7_2 C1_2 49.3(5) . . . . ?
C5_2 C4_2 C7_2 C1_2 -56.9(6) . . . . ?
C7_3 C1_3 C2_3 C3_3 34.3(6) . . . . ?
C6_3 C1_3 C2_3 C3_3 -71.0(6) . . . . ?
C7_3 C1_3 C2_3 Pt1 -43.0(6) . . . . ?
C6_3 C1_3 C2_3 Pt1 -148.3(4) . . . . ?
C1_3 C2_3 C3_3 C4_3 -1.3(5) . . . . ?
Pt1 C2_3 C3_3 C4_3 113.2(4) . . . . ?
C1_3 C2_3 C3_3 Pt1 -114.5(4) . . . . ?
C2_3 C3_3 C4_3 C5_3 71.4(6) . . . . ?
Pt1 C3_3 C4_3 C5_3 148.1(4) . . . . ?
C2_3 C3_3 C4_3 C7_3 -31.3(5) . . . . ?
Pt1 C3_3 C4_3 C7_3 45.4(5) . . . . ?
C3_3 C4_3 C5_3 C6_3 -68.4(7) . . . . ?
C7_3 C4_3 C5_3 C6_3 36.5(6) . . . . ?
C4_3 C5_3 C6_3 C1_3 -1.2(7) . . . . ?
C2_3 C1_3 C6_3 C5_3 70.4(6) . . . . ?
C7_3 C1_3 C6_3 C5_3 -35.8(6) . . . . ?
C2_3 C1_3 C7_3 C4_3 -50.2(5) . . . . ?
C6_3 C1_3 C7_3 C4_3 57.3(5) . . . . ?
C3_3 C4_3 C7_3 C1_3 49.3(5) . . . . ?
C5_3 C4_3 C7_3 C1_3 -57.0(5) . . . . ?
C1_6 P1 C1_4 C6_4 60.3(4) . . . . ?
C1_5 P1 C1_4 C6_4 173.3(4) . . . . ?
Au1 P1 C1_4 C6_4 -65.4(4) . . . . ?
C1_6 P1 C1_4 C2_4 -121.0(5) . . . . ?
C1_5 P1 C1_4 C2_4 -8.0(5) . . . . ?
Au1 P1 C1_4 C2_4 113.4(5) . . . . ?
C6_4 C1_4 C2_4 C3_4 -2.0(9) . . . . ?
P1 C1_4 C2_4 C3_4 179.2(5) . . . . ?
C1_4 C2_4 C3_4 C4_4 -1.3(11) . . . . ?
C2_4 C3_4 C4_4 C5_4 3.8(10) . . . . ?
C3_4 C4_4 C5_4 C6_4 -2.8(9) . . . . ?
C2_4 C1_4 C6_4 C5_4 3.0(8) . . . . ?
P1 C1_4 C6_4 C5_4 -178.2(5) . . . . ?
C4_4 C5_4 C6_4 C1_4 -0.6(9) . . . . ?
C1_4 P1 C1_5 C2_5 108.0(6) . . . . ?
C1_6 P1 C1_5 C2_5 -139.8(5) . . . . ?
Au1 P1 C1_5 C2_5 -17.4(6) . . . . ?
C1_4 P1 C1_5 C6_5 -62.4(5) . . . . ?
C1_6 P1 C1_5 C6_5 49.8(5) . . . . ?
Au1 P1 C1_5 C6_5 172.2(5) . . . . ?
C6_5 C1_5 C2_5 C3_5 -9.0(11) . . . . ?
P1 C1_5 C2_5 C3_5 -179.6(6) . . . . ?
C1_5 C2_5 C3_5 C4_5 0.9(13) . . . . ?
C2_5 C3_5 C4_5 C5_5 8.0(12) . . . . ?
C3_5 C4_5 C5_5 C6_5 -8.6(12) . . . . ?
C4_5 C5_5 C6_5 C1_5 0.4(11) . . . . ?
C2_5 C1_5 C6_5 C5_5 8.3(10) . . . . ?
P1 C1_5 C6_5 C5_5 178.9(6) . . . . ?
C1_4 P1 C1_6 C6_6 -150.8(4) . . . . ?
C1_5 P1 C1_6 C6_6 96.2(4) . . . . ?
Au1 P1 C1_6 C6_6 -23.6(4) . . . . ?
C1_4 P1 C1_6 C2_6 31.8(4) . . . . ?
C1_5 P1 C1_6 C2_6 -81.2(4) . . . . ?
Au1 P1 C1_6 C2_6 158.9(3) . . . . ?
C6_6 C1_6 C2_6 C3_6 -0.4(7) . . . . ?
P1 C1_6 C2_6 C3_6 177.0(4) . . . . ?
C1_6 C2_6 C3_6 C4_6 2.0(7) . . . . ?
C2_6 C3_6 C4_6 C5_6 -2.4(8) . . . . ?
C3_6 C4_6 C5_6 C6_6 1.2(9) . . . . ?
C2_6 C1_6 C6_6 C5_6 -0.8(8) . . . . ?
P1 C1_6 C6_6 C5_6 -178.3(5) . . . . ?
C4_6 C5_6 C6_6 C1_6 0.4(9) . . . . ?
C1_10 B1 C1_7 C2_7 34.0(5) . . . . ?
C1_8 B1 C1_7 C2_7 152.6(3) . . . . ?
C1_9 B1 C1_7 C2_7 -86.9(4) . . . . ?
C1_10 B1 C1_7 C6_7 -152.1(3) . . . . ?
C1_8 B1 C1_7 C6_7 -33.5(5) . . . . ?
C1_9 B1 C1_7 C6_7 87.0(4) . . . . ?
C6_7 C1_7 C2_7 C3_7 1.8(5) . . . . ?
B1 C1_7 C2_7 C3_7 176.1(3) . . . . ?
C1_7 C2_7 C3_7 C4_7 -1.6(6) . . . . ?
C1_7 C2_7 C3_7 C1 177.7(4) . . . . ?
F3 C1 C3_7 C2_7 -62.8(5) . . . . ?
F1 C1 C3_7 C2_7 175.3(4) . . . . ?
F2 C1 C3_7 C2_7 54.7(5) . . . . ?
F3 C1 C3_7 C4_7 116.5(5) . . . . ?
F1 C1 C3_7 C4_7 -5.4(6) . . . . ?
F2 C1 C3_7 C4_7 -125.9(4) . . . . ?
C2_7 C3_7 C4_7 C5_7 -0.1(6) . . . . ?
C1 C3_7 C4_7 C5_7 -179.4(4) . . . . ?
C3_7 C4_7 C5_7 C6_7 1.4(6) . . . . ?
C3_7 C4_7 C5_7 C2 179.8(4) . . . . ?
F7B C2 C5_7 C4_7 -63.9(16) . . . . ?
F1B C2 C5_7 C4_7 -1.0(11) . . . . ?
F8B C2 C5_7 C4_7 156.8(17) . . . . ?
F5B C2 C5_7 C4_7 -145.3(13) . . . . ?
F4B C2 C5_7 C4_7 -18(2) . . . . ?
F3B C2 C5_7 C4_7 128.4(6) . . . . ?
F6B C2 C5_7 C4_7 98.8(13) . . . . ?
F2B C2 C5_7 C4_7 -116.8(6) . . . . ?
F9B C2 C5_7 C4_7 44.5(13) . . . . ?
F7B C2 C5_7 C6_7 114.5(16) . . . . ?
F1B C2 C5_7 C6_7 177.4(9) . . . . ?
F8B C2 C5_7 C6_7 -24.8(18) . . . . ?
F5B C2 C5_7 C6_7 33.1(14) . . . . ?
F4B C2 C5_7 C6_7 161(2) . . . . ?
F3B C2 C5_7 C6_7 -53.2(8) . . . . ?
F6B C2 C5_7 C6_7 -82.8(13) . . . . ?
F2B C2 C5_7 C6_7 61.6(6) . . . . ?
F9B C2 C5_7 C6_7 -137.1(13) . . . . ?
C4_7 C5_7 C6_7 C1_7 -1.2(6) . . . . ?
C2 C5_7 C6_7 C1_7 -179.5(4) . . . . ?
C2_7 C1_7 C6_7 C5_7 -0.5(6) . . . . ?
B1 C1_7 C6_7 C5_7 -174.8(4) . . . . ?
C1_10 B1 C1_8 C6_8 -88.0(4) . . . . ?
C1_7 B1 C1_8 C6_8 148.7(3) . . . . ?
C1_9 B1 C1_8 C6_8 33.6(5) . . . . ?
C1_10 B1 C1_8 C2_8 86.4(4) . . . . ?
C1_7 B1 C1_8 C2_8 -36.8(5) . . . . ?
C1_9 B1 C1_8 C2_8 -152.0(3) . . . . ?
C6_8 C1_8 C2_8 C3_8 -2.2(6) . . . . ?
B1 C1_8 C2_8 C3_8 -177.0(4) . . . . ?
C1_8 C2_8 C3_8 C4_8 1.4(6) . . . . ?
C1_8 C2_8 C3_8 C3 179.7(4) . . . . ?
F7 C3 C3_8 C4_8 101.9(5) . . . . ?
F9 C3 C3_8 C4_8 -18.3(7) . . . . ?
F8 C3 C3_8 C4_8 -137.6(5) . . . . ?
F7 C3 C3_8 C2_8 -76.4(6) . . . . ?
F9 C3 C3_8 C2_8 163.4(4) . . . . ?
F8 C3 C3_8 C2_8 44.1(6) . . . . ?
C2_8 C3_8 C4_8 C5_8 0.3(6) . . . . ?
C3 C3_8 C4_8 C5_8 -178.0(4) . . . . ?
C3_8 C4_8 C5_8 C6_8 -0.9(6) . . . . ?
C3_8 C4_8 C5_8 C4 177.5(4) . . . . ?
F4A C4 C5_8 C4_8 21.8(8) . . . . ?
F1A C4 C5_8 C4_8 169.4(15) . . . . ?
F6A C4 C5_8 C4_8 143.3(8) . . . . ?
F5A C4 C5_8 C4_8 -100.4(9) . . . . ?
F2A C4 C5_8 C4_8 49.9(17) . . . . ?
F3A C4 C5_8 C4_8 -68.0(17) . . . . ?
F4A C4 C5_8 C6_8 -159.8(7) . . . . ?
F1A C4 C5_8 C6_8 -12.2(16) . . . . ?
F6A C4 C5_8 C6_8 -38.3(9) . . . . ?
F5A C4 C5_8 C6_8 78.0(9) . . . . ?
F2A C4 C5_8 C6_8 -131.7(17) . . . . ?
F3A C4 C5_8 C6_8 110.4(17) . . . . ?
C4_8 C5_8 C6_8 C1_8 -0.1(6) . . . . ?
C4 C5_8 C6_8 C1_8 -178.4(4) . . . . ?
C2_8 C1_8 C6_8 C5_8 1.6(5) . . . . ?
B1 C1_8 C6_8 C5_8 176.3(3) . . . . ?
C1_10 B1 C1_9 C6_9 -28.4(5) . . . . ?
C1_7 B1 C1_9 C6_9 93.4(4) . . . . ?
C1_8 B1 C1_9 C6_9 -145.9(3) . . . . ?
C1_10 B1 C1_9 C2_9 157.7(3) . . . . ?
C1_7 B1 C1_9 C2_9 -80.5(4) . . . . ?
C1_8 B1 C1_9 C2_9 40.2(4) . . . . ?
C6_9 C1_9 C2_9 C3_9 0.7(5) . . . . ?
B1 C1_9 C2_9 C3_9 174.9(3) . . . . ?
C1_9 C2_9 C3_9 C4_9 0.5(6) . . . . ?
C1_9 C2_9 C3_9 C5 179.4(4) . . . . ?
F15 C5 C3_9 C4_9 -53.1(6) . . . . ?
F13 C5 C3_9 C4_9 -175.8(4) . . . . ?
F14 C5 C3_9 C4_9 63.7(5) . . . . ?
F15 C5 C3_9 C2_9 127.9(4) . . . . ?
F13 C5 C3_9 C2_9 5.2(6) . . . . ?
F14 C5 C3_9 C2_9 -115.3(4) . . . . ?
C2_9 C3_9 C4_9 C5_9 -1.1(6) . . . . ?
C5 C3_9 C4_9 C5_9 179.9(4) . . . . ?
C3_9 C4_9 C5_9 C6_9 0.7(6) . . . . ?
C3_9 C4_9 C5_9 C6 -179.1(4) . . . . ?
F18 C6 C5_9 C6_9 162.5(4) . . . . ?
F16 C6 C5_9 C6_9 41.9(6) . . . . ?
F17 C6 C5_9 C6_9 -77.1(5) . . . . ?
F18 C6 C5_9 C4_9 -17.7(7) . . . . ?
F16 C6 C5_9 C4_9 -138.4(4) . . . . ?
F17 C6 C5_9 C4_9 102.7(5) . . . . ?
C4_9 C5_9 C6_9 C1_9 0.5(6) . . . . ?
C6 C5_9 C6_9 C1_9 -179.7(4) . . . . ?
C2_9 C1_9 C6_9 C5_9 -1.2(5) . . . . ?
B1 C1_9 C6_9 C5_9 -175.4(3) . . . . ?
C1_7 B1 C1_10 C6_10 30.6(5) . . . . ?
C1_8 B1 C1_10 C6_10 -92.0(4) . . . . ?
C1_9 B1 C1_10 C6_10 146.4(3) . . . . ?
C1_7 B1 C1_10 C2_10 -154.4(3) . . . . ?
C1_8 B1 C1_10 C2_10 82.9(4) . . . . ?
C1_9 B1 C1_10 C2_10 -38.7(5) . . . . ?
C6_10 C1_10 C2_10 C3_10 -2.0(5) . . . . ?
B1 C1_10 C2_10 C3_10 -177.3(3) . . . . ?
C1_10 C2_10 C3_10 C4_10 1.3(6) . . . . ?
C1_10 C2_10 C3_10 C7 -177.4(4) . . . . ?
F4C C7 C3_10 C2_10 -27(2) . . . . ?
F1C C7 C3_10 C2_10 160.4(4) . . . . ?
F6C C7 C3_10 C2_10 96.0(18) . . . . ?
F3C C7 C3_10 C2_10 -75.8(5) . . . . ?
F5C C7 C3_10 C2_10 -150.2(19) . . . . ?
F2C C7 C3_10 C2_10 40.0(6) . . . . ?
F4C C7 C3_10 C4_10 154.6(19) . . . . ?
F1C C7 C3_10 C4_10 -18.4(6) . . . . ?
F6C C7 C3_10 C4_10 -82.7(18) . . . . ?
F3C C7 C3_10 C4_10 105.4(5) . . . . ?
F5C C7 C3_10 C4_10 31(2) . . . . ?
F2C C7 C3_10 C4_10 -138.8(4) . . . . ?
C2_10 C3_10 C4_10 C5_10 0.3(6) . . . . ?
C7 C3_10 C4_10 C5_10 179.1(4) . . . . ?
C3_10 C4_10 C5_10 C6_10 -1.3(6) . . . . ?
C3_10 C4_10 C5_10 C8 -179.0(4) . . . . ?
F24 C8 C5_10 C4_10 -16.0(6) . . . . ?
F22 C8 C5_10 C4_10 -138.7(4) . . . . ?
F23 C8 C5_10 C4_10 103.5(5) . . . . ?
F24 C8 C5_10 C6_10 166.2(4) . . . . ?
F22 C8 C5_10 C6_10 43.5(5) . . . . ?
F23 C8 C5_10 C6_10 -74.3(5) . . . . ?
C4_10 C5_10 C6_10 C1_10 0.5(6) . . . . ?
C8 C5_10 C6_10 C1_10 178.3(4) . . . . ?
C2_10 C1_10 C6_10 C5_10 1.1(5) . . . . ?
B1 C1_10 C6_10 C5_10 176.3(4) . . . . ?
